data_7717464
loop_
_publ_author_name
'Vasileva, Alena A.'
'Demakov, Pavel A.'
'Guselnikova, Tatiana Y.'
'Ryadun, Alexey A.'
'Fedin, Vladimir P.'
'Dybtsev, Danil N.'

_publ_section_title
;
 Solvatomorphic Phase Transitions and Tunable Luminescence Emission in
 Lanthanide Metal-Organic Frameworks
;
_journal_name_full 'Dalton Transactions'
_journal_paper_doi 10.1039/D4DT02613F
_journal_year 2024
_chemical_formula_sum 'C50 H58 N8 O16 Sm2'
_chemical_formula_weight 1327.74
_space_group_crystal_system monoclinic
_space_group_IT_number 14
_space_group_name_Hall '-P 2ybc'
_space_group_name_H-M_alt 'P 1 21/c 1'
_atom_sites_solution_hydrogens geom
_atom_sites_solution_primary dual
_atom_sites_solution_secondary difmap
_audit_creation_method SHELXL-2018/3
_audit_update_record
;
2024-09-04 deposited with the CCDC.	2024-11-07 downloaded from the CCDC.
;
_cell_angle_alpha 90
_cell_angle_beta 111.620(4)
_cell_angle_gamma 90
_cell_formula_units_Z 2
_cell_length_a 12.9332(4)
_cell_length_b 13.7559(3)
_cell_length_c 16.2253(5)
_cell_measurement_reflns_used 13892
_cell_measurement_temperature 291(2)
_cell_measurement_theta_max 29.08
_cell_measurement_theta_min 2.90
_cell_volume 2683.53(15)
_computing_cell_refinement 'CrysAlisPro 1.171.42.89a (Rigaku OD, 2023)'
_computing_data_collection 'CrysAlisPro 1.171.42.89a (Rigaku OD, 2023)'
_computing_data_reduction 'CrysAlisPro 1.171.42.89a (Rigaku OD, 2023)'
_computing_molecular_graphics 'ShelXle (H\"ubschle, 2011)'
_computing_publication_material 'CIFTAB (Sheldrick, 2015)'
_computing_structure_refinement 'SHELXL-2018/3 (Sheldrick, 2018)'
_computing_structure_solution 'SHELXT-2018 (Sheldrick, 2015)'
_diffrn_ambient_temperature 291(2)
_diffrn_detector 'CCD plate'
_diffrn_detector_area_resol_mean 10.6
_diffrn_detector_type AtlasS2
_diffrn_measured_fraction_theta_full 0.999
_diffrn_measured_fraction_theta_max 0.999
_diffrn_measurement_device 'four-circle diffractometer'
_diffrn_measurement_device_type 'New Xcalibur, AtlasS2'
_diffrn_measurement_method '\w scans'
_diffrn_radiation_monochromator graphite
_diffrn_radiation_probe x-ray
_diffrn_radiation_source 'fine-focus sealed tube'
_diffrn_radiation_type MoK\a
_diffrn_radiation_wavelength 0.71073
_diffrn_reflns_av_R_equivalents 0.0649
_diffrn_reflns_av_unetI/netI 0.0436
_diffrn_reflns_Laue_measured_fraction_full 0.999
_diffrn_reflns_Laue_measured_fraction_max 0.999
_diffrn_reflns_limit_h_max 15
_diffrn_reflns_limit_h_min -15
_diffrn_reflns_limit_k_max 16
_diffrn_reflns_limit_k_min -16
_diffrn_reflns_limit_l_max 19
_diffrn_reflns_limit_l_min -19
_diffrn_reflns_number 21448
_diffrn_reflns_point_group_measured_fraction_full 0.999
_diffrn_reflns_point_group_measured_fraction_max 0.999
_diffrn_reflns_theta_full 25.24
_diffrn_reflns_theta_max 25.35
_diffrn_reflns_theta_min 2.25
_diffrn_source 'sealed X-ray tube'
_exptl_absorpt_coefficient_mu 2.242
_exptl_absorpt_correction_T_max 1.00000
_exptl_absorpt_correction_T_min 0.65351
_exptl_absorpt_correction_type multi-scan
_exptl_absorpt_process_details
;
CrysAlisPro 1.171.42.89a (Rigaku Oxford Diffraction, 2023)
Empirical absorption correction using spherical harmonics,
implemented in SCALE3 ABSPACK scaling algorithm.
;
_exptl_crystal_colour colorless
_exptl_crystal_density_diffrn 1.643
_exptl_crystal_description stick
_exptl_crystal_F_000 1332
_exptl_crystal_preparation Luminescent
_exptl_crystal_recrystallization_method 'Re-crystallisation from solvent: N,N-diethylformamide (DEF)'
_exptl_crystal_size_max 0.46
_exptl_crystal_size_mid 0.10
_exptl_crystal_size_min 0.10
_refine_diff_density_max 0.667
_refine_diff_density_min -0.661
_refine_diff_density_rms 0.110
_refine_ls_extinction_method none
_refine_ls_goodness_of_fit_ref 1.071
_refine_ls_hydrogen_treatment constr
_refine_ls_matrix_type full
_refine_ls_number_parameters 345
_refine_ls_number_reflns 4918
_refine_ls_number_restraints 6
_refine_ls_restrained_S_all 1.076
_refine_ls_R_factor_all 0.0316
_refine_ls_R_factor_gt 0.0284
_refine_ls_shift/su_max 0.002
_refine_ls_shift/su_mean 0.000
_refine_ls_structure_factor_coef Fsqd
_refine_ls_weighting_details 'w=1/[\s^2^(Fo^2^)+(0.0431P)^2^+0.5603P] where P=(Fo^2^+2Fc^2^)/3'
_refine_ls_weighting_scheme calc
_refine_ls_wR_factor_gt 0.0743
_refine_ls_wR_factor_ref 0.0775
_reflns_Friedel_coverage 0.000
_reflns_number_gt 4473
_reflns_number_total 4918
_reflns_threshold_expression 'I > 2\s(I)'
_cod_data_source_file d4dt02613f2.cif
_cod_data_source_block va115-2
_cod_original_sg_symbol_H-M 'P 21/c'
_cod_database_code 7717464
_shelx_shelxl_version_number 2018/3
_shelx_space_group_comment
;
The symmetry employed for this shelxl refinement is uniquely defined
by the following loop, which should always be used as a source of
symmetry information in preference to the above space-group names.
They are only intended as comments.
;
_shelx_estimated_absorpt_t_min 0.425
_shelx_estimated_absorpt_t_max 0.807

loop_
_space_group_symop_operation_xyz
'x, y, z'
'-x, y+1/2, -z+1/2'
'-x, -y, -z'
'x, -y-1/2, z-1/2'

loop_
_atom_site_label
_atom_site_type_symbol
_atom_site_fract_x
_atom_site_fract_y
_atom_site_fract_z
_atom_site_U_iso_or_equiv
_atom_site_adp_type
_atom_site_occupancy
_atom_site_site_symmetry_order
_atom_site_calc_flag
_atom_site_refinement_flags_posn
_atom_site_refinement_flags_adp
_atom_site_refinement_flags_occupancy
_atom_site_disorder_assembly
_atom_site_disorder_group
C9 C 0.1663(7) 0.5691(8) 0.0461(7) 0.169(4) Uani 1 1 d . . . . .
H9A H 0.183489 0.534829 0.101076 0.253 Uiso 1 1 calc R U . . .
H9B H 0.102549 0.540022 0.001684 0.253 Uiso 1 1 calc R U . . .
H9C H 0.150485 0.635904 0.054046 0.253 Uiso 1 1 calc R U . . .
Sm01 Sm 0.84218(2) 0.47382(2) 0.42412(2) 0.01907(8) Uani 1 1 d . . . . .
O002 O 1.02034(18) 0.07334(15) 0.92963(15) 0.0305(5) Uani 1 1 d . . . . .
O003 O 1.08657(17) 0.38720(15) 0.62029(15) 0.0337(5) Uani 1 1 d . . . . .
O004 O 1.20199(18) 0.08418(16) 0.97831(16) 0.0364(5) Uani 1 1 d . . . . .
O5 O 0.7663(2) 0.32414(18) 0.32992(19) 0.0524(7) Uani 1 1 d . . . . .
O005 O 0.90455(18) 0.36658(16) 0.54509(15) 0.0373(5) Uani 1 1 d . . . . .
O6 O 0.7355(3) 0.3100(3) 0.1903(2) 0.0760(10) Uani 1 1 d . . . . .
O7 O 0.8013(2) 0.4438(2) 0.26034(17) 0.0473(6) Uani 1 1 d . . . . .
N006 N 0.6575(2) 0.41105(17) 0.43925(18) 0.0292(6) Uani 1 1 d . . . . .
C1 C 0.9939(3) 0.3499(2) 0.6095(2) 0.0305(7) Uani 1 1 d . . . . .
C009 C 1.1085(3) 0.1081(2) 0.9237(2) 0.0267(6) Uani 1 1 d . . . . .
N00C N 0.6591(2) 0.56234(18) 0.33141(17) 0.0289(6) Uani 1 1 d . . . . .
N4 N 0.7660(2) 0.3582(2) 0.2577(2) 0.0442(7) Uani 1 1 d . . . . .
C00F C 1.0624(3) 0.1229(2) 0.7604(2) 0.0341(7) Uani 1 1 d . . . . .
H00A H 1.111020 0.068156 0.763685 0.041 Uiso 1 1 calc R U . . .
H00B H 0.987925 0.098126 0.747582 0.041 Uiso 1 1 calc R U . . .
C00G C 0.5615(3) 0.4595(2) 0.3978(2) 0.0276(7) Uani 1 1 d . . . . .
C00I C 0.5622(3) 0.5411(2) 0.3422(2) 0.0292(7) Uani 1 1 d . . . . .
C00J C 0.6581(3) 0.6351(2) 0.2775(2) 0.0411(8) Uani 1 1 d . . . . .
H00J H 0.723237 0.648709 0.267975 0.049 Uiso 1 1 calc R U . . .
C00K C 1.0622(3) 0.1912(2) 0.6861(2) 0.0366(8) Uani 1 1 d . . . . .
H00C H 1.034776 0.156641 0.630066 0.044 Uiso 1 1 calc R U . . .
H00D H 1.137673 0.212106 0.696773 0.044 Uiso 1 1 calc R U . . .
C00L C 1.0261(3) 0.3325(2) 0.7702(2) 0.0387(8) Uani 1 1 d . . . . .
H00E H 1.099443 0.359953 0.782971 0.046 Uiso 1 1 calc R U . . .
H00F H 0.975393 0.385655 0.766609 0.046 Uiso 1 1 calc R U . . .
C00M C 1.0299(3) 0.2655(2) 0.8460(2) 0.0380(8) Uani 1 1 d . . . . .
H00G H 0.955145 0.244610 0.837835 0.046 Uiso 1 1 calc R U . . .
H00H H 1.059948 0.300481 0.901681 0.046 Uiso 1 1 calc R U . . .
C00N C 0.3622(3) 0.4890(3) 0.3632(3) 0.0455(10) Uani 1 1 d . . . . .
H00N H 0.296255 0.472255 0.370224 0.055 Uiso 1 1 calc R U . . .
C00O C 0.6546(3) 0.3349(2) 0.4889(2) 0.0389(8) Uani 1 1 d . . . . .
H00O H 0.720376 0.301227 0.517917 0.047 Uiso 1 1 calc R U . . .
C00Q C 0.5577(3) 0.3030(3) 0.4997(3) 0.0466(9) Uani 1 1 d . . . . .
H00Q H 0.559446 0.248730 0.534318 0.056 Uiso 1 1 calc R U . . .
O00R O 0.3217(3) 0.3459(3) -0.0763(2) 0.0926(12) Uani 1 1 d . . . . .
N8 N 0.2995(4) 0.4648(3) 0.0122(3) 0.0788(13) Uani 1 1 d . . . . .
C00S C 0.4611(3) 0.3521(3) 0.4590(2) 0.0437(9) Uani 1 1 d . . . . .
H00S H 0.396153 0.332082 0.466087 0.052 Uiso 1 1 calc R U . . .
C00T C 0.4634(3) 0.5942(3) 0.2992(2) 0.0405(8) Uani 1 1 d . . . . .
C00U C 0.3636(3) 0.5663(3) 0.3119(3) 0.0508(10) Uani 1 1 d . . . . .
H00U H 0.298712 0.601746 0.284456 0.061 Uiso 1 1 calc R U . . .
C00V C 0.4600(3) 0.4328(2) 0.4066(2) 0.0362(8) Uani 1 1 d . . . . .
C00W C 0.5651(3) 0.6921(3) 0.2344(3) 0.0528(10) Uani 1 1 d . . . . .
H00W H 0.569075 0.743350 0.198257 0.063 Uiso 1 1 calc R U . . .
C00X C 0.4681(3) 0.6721(3) 0.2457(3) 0.0514(9) Uani 1 1 d . . . . .
H00X H 0.405378 0.710124 0.217858 0.062 Uiso 1 1 calc R U . . .
C2 C 0.9888(3) 0.2808(2) 0.6803(2) 0.0340(7) Uani 1 1 d . . . . .
H2 H 0.911730 0.259238 0.664684 0.041 Uiso 1 1 calc R U . . .
C3 C 1.1024(3) 0.1764(2) 0.8494(2) 0.0294(7) Uani 1 1 d . . . . .
H3 H 1.177965 0.199681 0.860643 0.035 Uiso 1 1 calc R U . . .
C00Y C 0.2898(5) 0.4260(4) -0.0653(3) 0.0755(14) Uani 1 1 d . . . . .
H00Y H 0.255559 0.463700 -0.115569 0.091 Uiso 1 1 calc R U . . .
C00Z C 0.3570(6) 0.4084(5) 0.0937(4) 0.108(2) Uani 1 1 d . . . . .
H00I H 0.329065 0.427545 0.139194 0.129 Uiso 1 1 calc R U . . .
H00K H 0.341515 0.339778 0.081711 0.129 Uiso 1 1 calc R U . . .
C010 C 0.2607(6) 0.5640(4) 0.0181(5) 0.108(2) Uani 1 1 d . . . . .
H01A H 0.321681 0.600876 0.059567 0.130 Uiso 1 1 calc R U . . .
H01B H 0.240392 0.594796 -0.039511 0.130 Uiso 1 1 calc R U . . .
C011 C 0.4777(7) 0.4245(6) 0.1261(6) 0.138(3) Uani 1 1 d . U . . .
H01C H 0.492552 0.492928 0.126402 0.207 Uiso 1 1 calc R U . . .
H01D H 0.508161 0.391901 0.087796 0.207 Uiso 1 1 calc R U . . .
H01E H 0.511409 0.399233 0.185138 0.207 Uiso 1 1 calc R U . . .

loop_
_atom_site_aniso_label
_atom_site_aniso_U_11
_atom_site_aniso_U_22
_atom_site_aniso_U_33
_atom_site_aniso_U_23
_atom_site_aniso_U_13
_atom_site_aniso_U_12
C9 0.138(8) 0.186(9) 0.162(9) -0.033(8) 0.031(7) 0.074(7)
Sm01 0.01760(12) 0.02244(11) 0.01650(12) 0.00040(5) 0.00549(8) -0.00217(5)
O002 0.0270(12) 0.0369(11) 0.0297(12) 0.0056(9) 0.0129(11) -0.0037(9)
O003 0.0240(12) 0.0387(11) 0.0334(13) 0.0131(10) 0.0045(10) -0.0043(9)
O004 0.0247(13) 0.0497(13) 0.0328(13) 0.0146(11) 0.0082(11) 0.0033(10)
O5 0.0599(17) 0.0521(14) 0.0531(17) -0.0230(13) 0.0301(15) -0.0241(13)
O005 0.0273(13) 0.0435(12) 0.0329(13) 0.0154(11) 0.0014(11) -0.0063(10)
O6 0.067(2) 0.104(2) 0.0504(19) -0.0511(19) 0.0140(17) -0.0101(18)
O7 0.0534(17) 0.0538(14) 0.0321(14) -0.0050(12) 0.0128(13) 0.0047(13)
N006 0.0276(15) 0.0314(13) 0.0297(15) -0.0038(11) 0.0118(13) -0.0072(11)
C1 0.0277(18) 0.0316(15) 0.0296(18) 0.0073(13) 0.0073(15) -0.0018(13)
C009 0.0279(18) 0.0285(14) 0.0258(17) 0.0041(13) 0.0123(15) -0.0005(12)
N00C 0.0234(14) 0.0370(13) 0.0252(14) 0.0040(11) 0.0076(12) -0.0001(11)
N4 0.0268(16) 0.065(2) 0.0353(18) -0.0216(16) 0.0050(14) -0.0007(14)
C00F 0.042(2) 0.0292(15) 0.0313(18) 0.0089(14) 0.0133(17) 0.0019(14)
C00G 0.0216(17) 0.0373(15) 0.0249(17) -0.0091(13) 0.0095(15) -0.0050(13)
C00I 0.0261(18) 0.0378(15) 0.0240(18) -0.0050(13) 0.0094(15) 0.0016(13)
C00J 0.0309(19) 0.0502(19) 0.040(2) 0.0142(17) 0.0098(17) 0.0031(15)
C00K 0.049(2) 0.0359(16) 0.0272(18) 0.0044(14) 0.0169(17) -0.0004(15)
C00L 0.050(2) 0.0297(15) 0.039(2) 0.0110(14) 0.0202(18) 0.0057(14)
C00M 0.050(2) 0.0324(16) 0.036(2) 0.0066(14) 0.0213(18) 0.0038(15)
C00N 0.021(2) 0.070(2) 0.047(3) -0.015(2) 0.0148(19) -0.0081(17)
C00O 0.0353(19) 0.0389(17) 0.041(2) 0.0047(15) 0.0124(17) -0.0064(14)
C00Q 0.050(2) 0.048(2) 0.048(2) -0.0003(17) 0.025(2) -0.0179(17)
O00R 0.110(3) 0.074(2) 0.084(3) -0.0147(18) 0.024(3) 0.008(2)
N8 0.095(4) 0.071(3) 0.058(3) 0.003(2) 0.013(3) 0.019(2)
C00S 0.039(2) 0.054(2) 0.045(2) -0.0147(17) 0.0237(19) -0.0223(17)
C00T 0.0306(19) 0.0521(19) 0.036(2) -0.0008(16) 0.0094(17) 0.0098(15)
C00U 0.0227(19) 0.077(3) 0.047(2) -0.005(2) 0.0070(18) 0.0102(18)
C00V 0.0283(19) 0.0519(19) 0.0323(19) -0.0176(16) 0.0158(16) -0.0134(15)
C00W 0.045(2) 0.057(2) 0.049(2) 0.0213(19) 0.009(2) 0.0105(18)
C00X 0.039(2) 0.062(2) 0.046(2) 0.0089(19) 0.0077(19) 0.0207(18)
C2 0.0267(17) 0.0395(17) 0.0324(19) 0.0136(15) 0.0069(15) -0.0055(14)
C3 0.0259(17) 0.0355(15) 0.0261(17) 0.0104(13) 0.0085(14) -0.0011(13)
C00Y 0.089(4) 0.065(3) 0.052(3) 0.001(2) 0.003(3) -0.004(3)
C00Z 0.137(6) 0.109(5) 0.077(4) -0.003(4) 0.039(5) 0.025(4)
C010 0.127(6) 0.078(4) 0.097(5) -0.013(4) 0.013(5) 0.020(4)
C011 0.130(6) 0.131(5) 0.118(6) -0.037(5) 0.005(5) 0.040(5)

loop_
_atom_type_symbol
_atom_type_description
_atom_type_scat_dispersion_real
_atom_type_scat_dispersion_imag
_atom_type_scat_source
C C 0.0033 0.0016 'International Tables Vol C Tables 4.2.6.8 and 6.1.1.4'
H H 0.0000 0.0000 'International Tables Vol C Tables 4.2.6.8 and 6.1.1.4'
N N 0.0061 0.0033 'International Tables Vol C Tables 4.2.6.8 and 6.1.1.4'
O O 0.0106 0.0060 'International Tables Vol C Tables 4.2.6.8 and 6.1.1.4'
Sm Sm -0.1638 3.4418 'International Tables Vol C Tables 4.2.6.8 and 6.1.1.4'

loop_
_geom_angle_atom_site_label_1
_geom_angle_atom_site_label_2
_geom_angle_atom_site_label_3
_geom_angle
_geom_angle_site_symmetry_1
_geom_angle_site_symmetry_3
_geom_angle_publ_flag
C010 C9 H9A 109.5 . . ?
C010 C9 H9B 109.5 . . ?
H9A C9 H9B 109.5 . . ?
C010 C9 H9C 109.5 . . ?
H9A C9 H9C 109.5 . . ?
H9B C9 H9C 109.5 . . ?
O005 Sm01 O003 135.67(8) . 3_766 ?
O005 Sm01 O002 76.47(8) . 4_565 ?
O003 Sm01 O002 75.39(7) 3_766 4_565 ?
O005 Sm01 O004 86.45(8) . 2_756 ?
O003 Sm01 O004 84.46(7) 3_766 2_756 ?
O002 Sm01 O004 127.73(8) 4_565 2_756 ?
O005 Sm01 O5 86.05(9) . . ?
O003 Sm01 O5 125.78(8) 3_766 . ?
O002 Sm01 O5 87.45(8) 4_565 . ?
O004 Sm01 O5 140.77(8) 2_756 . ?
O005 Sm01 O7 130.25(8) . . ?
O003 Sm01 O7 76.46(8) 3_766 . ?
O002 Sm01 O7 79.61(8) 4_565 . ?
O004 Sm01 O7 141.28(8) 2_756 . ?
O5 Sm01 O7 49.73(9) . . ?
O005 Sm01 N00C 137.64(7) . . ?
O003 Sm01 N00C 79.47(7) 3_766 . ?
O002 Sm01 N00C 145.06(7) 4_565 . ?
O004 Sm01 N00C 72.45(8) 2_756 . ?
O5 Sm01 N00C 87.92(9) . . ?
O7 Sm01 N00C 71.12(8) . . ?
O005 Sm01 N006 76.12(8) . . ?
O003 Sm01 N006 140.11(8) 3_766 . ?
O002 Sm01 N006 144.19(8) 4_565 . ?
O004 Sm01 N006 72.71(7) 2_756 . ?
O5 Sm01 N006 68.11(8) . . ?
O7 Sm01 N006 101.38(9) . . ?
N00C Sm01 N006 62.80(8) . . ?
O005 Sm01 O002 71.19(7) . 2_756 ?
O003 Sm01 O002 69.95(7) 3_766 2_756 ?
O002 Sm01 O002 78.02(7) 4_565 2_756 ?
O004 Sm01 O002 49.72(7) 2_756 2_756 ?
O5 Sm01 O002 155.23(8) . 2_756 ?
O7 Sm01 O002 143.29(7) . 2_756 ?
N00C Sm01 O002 115.39(7) . 2_756 ?
N006 Sm01 O002 113.77(7) . 2_756 ?
O005 Sm01 C009 78.03(8) . 2_756 ?
O003 Sm01 C009 76.09(8) 3_766 2_756 ?
O002 Sm01 C009 103.45(8) 4_565 2_756 ?
O004 Sm01 C009 24.29(8) 2_756 2_756 ?
O5 Sm01 C009 157.83(8) . 2_756 ?
O7 Sm01 C009 150.55(8) . 2_756 ?
N00C Sm01 C009 93.49(8) . 2_756 ?
N006 Sm01 C009 92.91(8) . 2_756 ?
O002 Sm01 C009 25.43(7) 2_756 2_756 ?
O005 Sm01 N4 108.68(9) . . ?
O003 Sm01 N4 101.13(9) 3_766 . ?
O002 Sm01 N4 83.08(8) 4_565 . ?
O004 Sm01 N4 148.76(8) 2_756 . ?
O5 Sm01 N4 24.90(9) . . ?
O7 Sm01 N4 24.83(9) . . ?
N00C Sm01 N4 78.36(8) . . ?
N006 Sm01 N4 84.32(8) . . ?
O002 Sm01 N4 160.60(7) 2_756 . ?
C009 Sm01 N4 171.78(9) 2_756 . ?
O005 Sm01 Sm01 68.80(5) . 3_766 ?
O003 Sm01 Sm01 67.26(5) 3_766 3_766 ?
O002 Sm01 Sm01 42.51(5) 4_565 3_766 ?
O004 Sm01 Sm01 85.23(5) 2_756 3_766 ?
O5 Sm01 Sm01 126.92(7) . 3_766 ?
O7 Sm01 Sm01 116.53(6) . 3_766 ?
N00C Sm01 Sm01 141.53(6) . 3_766 ?
N006 Sm01 Sm01 139.46(6) . 3_766 ?
O002 Sm01 Sm01 35.52(4) 2_756 3_766 ?
C009 Sm01 Sm01 60.94(6) 2_756 3_766 ?
N4 Sm01 Sm01 125.45(5) . 3_766 ?
C009 O002 Sm01 171.4(2) . 4_566 ?
C009 O002 Sm01 86.53(18) . 2_746 ?
Sm01 O002 Sm01 101.97(7) 4_566 2_746 ?
C1 O003 Sm01 138.8(2) . 3_766 ?
C009 O004 Sm01 103.30(16) . 2_746 ?
N4 O5 Sm01 97.26(19) . . ?
C1 O005 Sm01 137.31(18) . . ?
N4 O7 Sm01 97.0(2) . . ?
C00O N006 C00G 117.6(3) . . ?
C00O N006 Sm01 122.9(2) . . ?
C00G N006 Sm01 119.40(18) . . ?
O003 C1 O005 125.2(3) . . ?
O003 C1 C2 117.3(3) . . ?
O005 C1 C2 117.5(3) . . ?
O004 C009 O002 120.4(3) . . ?
O004 C009 C3 118.9(2) . . ?
O002 C009 C3 120.6(3) . . ?
O004 C009 Sm01 52.41(14) . 2_746 ?
O002 C009 Sm01 68.04(16) . 2_746 ?
C3 C009 Sm01 171.2(2) . 2_746 ?
C00J N00C C00I 117.5(3) . . ?
C00J N00C Sm01 121.5(2) . . ?
C00I N00C Sm01 120.8(2) . . ?
O6 N4 O7 122.5(3) . . ?
O6 N4 O5 121.5(3) . . ?
O7 N4 O5 116.0(3) . . ?
O6 N4 Sm01 179.2(3) . . ?
O7 N4 Sm01 58.20(16) . . ?
O5 N4 Sm01 57.84(16) . . ?
C00K C00F C3 110.6(2) . . ?
C00K C00F H00A 109.5 . . ?
C3 C00F H00A 109.5 . . ?
C00K C00F H00B 109.5 . . ?
C3 C00F H00B 109.5 . . ?
H00A C00F H00B 108.1 . . ?
N006 C00G C00V 122.5(3) . . ?
N006 C00G C00I 118.6(3) . . ?
C00V C00G C00I 118.9(3) . . ?
N00C C00I C00T 122.3(3) . . ?
N00C C00I C00G 117.8(3) . . ?
C00T C00I C00G 119.8(3) . . ?
N00C C00J C00W 123.7(3) . . ?
N00C C00J H00J 118.2 . . ?
C00W C00J H00J 118.2 . . ?
C00F C00K C2 111.3(2) . . ?
C00F C00K H00C 109.4 . . ?
C2 C00K H00C 109.4 . . ?
C00F C00K H00D 109.4 . . ?
C2 C00K H00D 109.4 . . ?
H00C C00K H00D 108.0 . . ?
C00M C00L C2 113.2(3) . . ?
C00M C00L H00E 108.9 . . ?
C2 C00L H00E 108.9 . . ?
C00M C00L H00F 108.9 . . ?
C2 C00L H00F 108.9 . . ?
H00E C00L H00F 107.8 . . ?
C00L C00M C3 110.5(2) . . ?
C00L C00M H00G 109.5 . . ?
C3 C00M H00G 109.5 . . ?
C00L C00M H00H 109.5 . . ?
C3 C00M H00H 109.5 . . ?
H00G C00M H00H 108.1 . . ?
C00U C00N C00V 121.2(3) . . ?
C00U C00N H00N 119.4 . . ?
C00V C00N H00N 119.4 . . ?
N006 C00O C00Q 123.4(3) . . ?
N006 C00O H00O 118.3 . . ?
C00Q C00O H00O 118.3 . . ?
C00S C00Q C00O 119.3(3) . . ?
C00S C00Q H00Q 120.3 . . ?
C00O C00Q H00Q 120.3 . . ?
C00Y N8 C010 121.3(5) . . ?
C00Y N8 C00Z 118.5(4) . . ?
C010 N8 C00Z 120.1(5) . . ?
C00Q C00S C00V 119.5(3) . . ?
C00Q C00S H00S 120.3 . . ?
C00V C00S H00S 120.3 . . ?
C00X C00T C00I 117.7(3) . . ?
C00X C00T C00U 122.9(3) . . ?
C00I C00T C00U 119.3(3) . . ?
C00N C00U C00T 121.0(3) . . ?
C00N C00U H00U 119.5 . . ?
C00T C00U H00U 119.5 . . ?
C00S C00V C00G 117.7(3) . . ?
C00S C00V C00N 122.7(3) . . ?
C00G C00V C00N 119.6(3) . . ?
C00X C00W C00J 119.2(3) . . ?
C00X C00W H00W 120.4 . . ?
C00J C00W H00W 120.4 . . ?
C00W C00X C00T 119.5(3) . . ?
C00W C00X H00X 120.2 . . ?
C00T C00X H00X 120.2 . . ?
C1 C2 C00L 110.2(3) . . ?
C1 C2 C00K 110.6(2) . . ?
C00L C2 C00K 110.1(3) . . ?
C1 C2 H2 108.6 . . ?
C00L C2 H2 108.6 . . ?
C00K C2 H2 108.6 . . ?
C009 C3 C00F 110.8(2) . . ?
C009 C3 C00M 112.3(2) . . ?
C00F C3 C00M 111.2(3) . . ?
C009 C3 H3 107.4 . . ?
C00F C3 H3 107.4 . . ?
C00M C3 H3 107.4 . . ?
O00R C00Y N8 125.9(5) . . ?
O00R C00Y H00Y 117.0 . . ?
N8 C00Y H00Y 117.0 . . ?
C011 C00Z N8 111.1(6) . . ?
C011 C00Z H00I 109.4 . . ?
N8 C00Z H00I 109.4 . . ?
C011 C00Z H00K 109.4 . . ?
N8 C00Z H00K 109.4 . . ?
H00I C00Z H00K 108.0 . . ?
C9 C010 N8 114.3(7) . . ?
C9 C010 H01A 108.7 . . ?
N8 C010 H01A 108.7 . . ?
C9 C010 H01B 108.7 . . ?
N8 C010 H01B 108.7 . . ?
H01A C010 H01B 107.6 . . ?
C00Z C011 H01C 109.5 . . ?
C00Z C011 H01D 109.5 . . ?
H01C C011 H01D 109.5 . . ?
C00Z C011 H01E 109.5 . . ?
H01C C011 H01E 109.5 . . ?
H01D C011 H01E 109.5 . . ?

loop_
_geom_bond_atom_site_label_1
_geom_bond_atom_site_label_2
_geom_bond_distance
_geom_bond_site_symmetry_2
_geom_bond_publ_flag
C9 C010 1.452(10) . ?
C9 H9A 0.9600 . ?
C9 H9B 0.9600 . ?
C9 H9C 0.9600 . ?
Sm01 O005 2.348(2) . yes
Sm01 O003 2.3480(19) 3_766 yes
Sm01 O002 2.363(2) 4_565 yes
Sm01 O004 2.409(2) 2_756 yes
Sm01 O5 2.536(2) . yes
Sm01 O7 2.545(2) . yes
Sm01 N00C 2.593(3) . yes
Sm01 N006 2.634(2) . yes
Sm01 O002 2.749(2) 2_756 yes
Sm01 C009 2.959(3) 2_756 no
Sm01 N4 2.972(3) . no
Sm01 Sm01 3.9799(3) 3_766 ?
O002 C009 1.273(3) . ?
O003 C1 1.255(4) . ?
O004 C009 1.251(4) . ?
O5 N4 1.262(4) . ?
O005 C1 1.261(4) . ?
O6 N4 1.213(4) . ?
O7 N4 1.257(4) . ?
N006 C00O 1.330(4) . ?
N006 C00G 1.351(4) . ?
C1 C2 1.510(4) . ?
C009 C3 1.507(4) . ?
N00C C00J 1.326(4) . ?
N00C C00I 1.360(4) . ?
C00F C00K 1.527(4) . ?
C00F C3 1.530(4) . ?
C00F H00A 0.9700 . ?
C00F H00B 0.9700 . ?
C00G C00V 1.420(4) . ?
C00G C00I 1.442(4) . ?
C00I C00T 1.413(5) . ?
C00J C00W 1.390(5) . ?
C00J H00J 0.9300 . ?
C00K C2 1.537(4) . ?
C00K H00C 0.9700 . ?
C00K H00D 0.9700 . ?
C00L C00M 1.523(4) . ?
C00L C2 1.532(5) . ?
C00L H00E 0.9700 . ?
C00L H00F 0.9700 . ?
C00M C3 1.531(4) . ?
C00M H00G 0.9700 . ?
C00M H00H 0.9700 . ?
C00N C00U 1.354(6) . ?
C00N C00V 1.427(6) . ?
C00N H00N 0.9300 . ?
C00O C00Q 1.398(4) . ?
C00O H00O 0.9300 . ?
C00Q C00S 1.359(6) . ?
C00Q H00Q 0.9300 . ?
O00R C00Y 1.213(6) . ?
N8 C00Y 1.329(7) . ?
N8 C010 1.470(7) . ?
N8 C00Z 1.476(8) . ?
C00S C00V 1.396(5) . ?
C00S H00S 0.9300 . ?
C00T C00X 1.396(5) . ?
C00T C00U 1.433(5) . ?
C00U H00U 0.9300 . ?
C00W C00X 1.361(5) . ?
C00W H00W 0.9300 . ?
C00X H00X 0.9300 . ?
C2 H2 0.9800 . ?
C3 H3 0.9800 . ?
C00Y H00Y 0.9300 . ?
C00Z C011 1.469(10) . ?
C00Z H00I 0.9700 . ?
C00Z H00K 0.9700 . ?
C010 H01A 0.9700 . ?
C010 H01B 0.9700 . ?
C011 H01C 0.9600 . ?
C011 H01D 0.9600 . ?
C011 H01E 0.9600 . ?
